data_4112633
loop_
_publ_author_name
'Jose M. Goicoechea'
'Slavi C. Sevov'

_publ_section_title
;
 Naked Deltahedral Silicon Clusters in Solution: Synthesis and
 Characterization of Si93- and Si52-
;
_journal_name_full 'Journal of the American Chemical Society'
_journal_page_first 6860
_journal_page_last 6861
_journal_paper_doi 10.1021/ja0488075
_journal_volume 126
_journal_year 2004
_chemical_formula_sum 'C36 H72 N8 O12 Rb2 Si5'
_chemical_formula_weight 1120.41
_chemical_name_systematic
; 
 [Rb-(2,2,2-crypt)]2(Si5)*4(NH3)
;
_space_group_IT_number 1
_symmetry_cell_setting triclinic
_symmetry_space_group_name_Hall 'P 1'
_symmetry_space_group_name_H-M 'P 1'
_atom_sites_solution_hydrogens geom
_atom_sites_solution_primary direct
_atom_sites_solution_secondary difmap
_audit_creation_method SHELXL-97
_cell_angle_alpha 119.333(3)
_cell_angle_beta 100.859(3)
_cell_angle_gamma 91.662(4)
_cell_formula_units_Z 1
_cell_length_a 11.1627(19)
_cell_length_b 11.863(3)
_cell_length_c 12.101(2)
_cell_measurement_temperature 100(2)
_cell_volume 1358.1(5)
_computing_cell_refinement 'Bruker SMART'
_computing_data_collection 'Bruker SMART'
_computing_data_reduction 'Bruker SHELXTL-V5.1'
_computing_molecular_graphics 'Bruker SHELXTL-V5.1'
_computing_publication_material 'Bruker SHELXTL-V5.1'
_computing_structure_refinement 'Bruker SHELXTL-V5.1'
_computing_structure_solution 'Bruker SHELXTL-V5.1'
_diffrn_ambient_temperature 100(2)
_diffrn_measured_fraction_theta_full 0.979
_diffrn_measured_fraction_theta_max 0.979
_diffrn_measurement_device_type 'CCD area detector'
_diffrn_measurement_method 'phi and omega scans'
_diffrn_radiation_monochromator graphite
_diffrn_radiation_source 'fine-focus sealed tube'
_diffrn_radiation_type MoK\a
_diffrn_radiation_wavelength 0.71073
_diffrn_reflns_av_R_equivalents 0.0235
_diffrn_reflns_av_sigmaI/netI 0.0580
_diffrn_reflns_limit_h_max 12
_diffrn_reflns_limit_h_min -13
_diffrn_reflns_limit_k_max 14
_diffrn_reflns_limit_k_min -9
_diffrn_reflns_limit_l_max 13
_diffrn_reflns_limit_l_min -14
_diffrn_reflns_number 6897
_diffrn_reflns_theta_full 25.09
_diffrn_reflns_theta_max 25.09
_diffrn_reflns_theta_min 3.98
_exptl_absorpt_coefficient_mu 1.970
_exptl_absorpt_correction_T_max 1.0000
_exptl_absorpt_correction_T_min 0.5700
_exptl_absorpt_correction_type empirical
_exptl_absorpt_process_details SADABS
_exptl_crystal_colour dark-orange
_exptl_crystal_density_diffrn 1.370
_exptl_crystal_description plate
_exptl_crystal_F_000 584
_exptl_crystal_size_max 0.32
_exptl_crystal_size_mid 0.13
_exptl_crystal_size_min 0.05
_refine_diff_density_max 1.572
_refine_diff_density_min -0.916
_refine_diff_density_rms 0.121
_refine_ls_abs_structure_details 'Flack H D (1983), Acta Cryst. A39, 876-881'
_refine_ls_abs_structure_Flack 0.534(19)
_refine_ls_extinction_method none
_refine_ls_goodness_of_fit_ref 1.005
_refine_ls_hydrogen_treatment mixed
_refine_ls_matrix_type full
_refine_ls_number_parameters 569
_refine_ls_number_reflns 5762
_refine_ls_number_restraints 23
_refine_ls_restrained_S_all 1.009
_refine_ls_R_factor_all 0.0931
_refine_ls_R_factor_gt 0.0705
_refine_ls_shift/su_max 0.093
_refine_ls_shift/su_mean 0.001
_refine_ls_structure_factor_coef Fsqd
_refine_ls_weighting_details 'calc w=1/[\s^2^(Fo^2^)+(0.1124P)^2^+3.3000P] where P=(Fo^2^+2Fc^2^)/3'
_refine_ls_weighting_scheme calc
_refine_ls_wR_factor_gt 0.1713
_refine_ls_wR_factor_ref 0.1889
_reflns_number_gt 4561
_reflns_number_total 5762
_reflns_threshold_expression >2sigma(I)
_cod_data_source_file ja0488075si20040414_051604_3.cif
_cod_data_source_block '[Rb-(2,2,2-crypt)]2(Si5)*4(NH3)'
_cod_original_cell_volume 1358.2(5)
_cod_database_code 4112633

loop_
_symmetry_equiv_pos_as_xyz
'x, y, z'

loop_
_atom_site_label
_atom_site_type_symbol
_atom_site_fract_x
_atom_site_fract_y
_atom_site_fract_z
_atom_site_U_iso_or_equiv
_atom_site_adp_type
_atom_site_occupancy
_atom_site_symmetry_multiplicity
_atom_site_calc_flag
_atom_site_refinement_flags
Si1 Si 1.7940(6) 1.2017(7) 0.4332(6) 0.127(2) Uani 1 1 d D
Si2 Si 1.4585(4) 1.1694(4) 0.3899(4) 0.0638(12) Uani 1 1 d .
Si3 Si 1.6390(5) 1.1526(4) 0.5214(4) 0.0648(12) Uani 1 1 d .
Si4 Si 1.6311(6) 1.3256(5) 0.4585(6) 0.0826(15) Uani 1 1 d .
Si5 Si 1.6101(5) 1.0878(4) 0.2818(4) 0.0896(15) Uani 1 1 d D
Rb1 Rb 1.30761(9) 1.47251(9) 1.00423(9) 0.0405(3) Uani 1 1 d .
N11 N 1.0358(15) 1.4272(18) 0.9577(15) 0.084(5) Uani 1 1 d .
N12 N 1.600(2) 1.557(2) 1.099(3) 0.225(11) Uani 1 1 d D
O11 O 1.2034(10) 1.2773(10) 1.0415(9) 0.054(3) Uani 1 1 d .
O12 O 1.4501(13) 1.2812(15) 1.0331(13) 0.096(4) Uani 1 1 d .
O13 O 1.1869(13) 1.6788(11) 1.1530(11) 0.082(4) Uani 1 1 d .
O14 O 1.4659(17) 1.7075(19) 1.2310(13) 0.129(6) Uani 1 1 d D
O15 O 1.4200(11) 1.4977(11) 0.8220(11) 0.074(4) Uani 1 1 d D
O16 O 1.1671(13) 1.3959(10) 0.7539(8) 0.069(4) Uani 1 1 d .
C101 C 1.0031(17) 1.335(3) 0.999(3) 0.102(7) Uani 1 1 d .
H10I H 0.9196 1.2916 0.9523 0.123 Uiso 1 1 calc R
H10J H 1.0039 1.3838 1.0911 0.123 Uiso 1 1 calc R
C102 C 1.085(3) 1.233(2) 0.978(2) 0.101(8) Uani 1 1 d .
H10O H 1.0528 1.1751 1.0036 0.121 Uiso 1 1 calc R
H10P H 1.0815 1.1820 0.8853 0.121 Uiso 1 1 calc R
C103 C 1.2677(18) 1.1739(15) 1.0266(15) 0.064(5) Uani 1 1 d .
H10E H 1.2602 1.1121 0.9349 0.077 Uiso 1 1 calc R
H10F H 1.2350 1.1288 1.0655 0.077 Uiso 1 1 calc R
C104 C 1.394(2) 1.2275(17) 1.0904(19) 0.090(7) Uani 1 1 d .
H10K H 1.3988 1.2940 1.1802 0.108 Uiso 1 1 calc R
H10L H 1.4388 1.1590 1.0914 0.108 Uiso 1 1 calc R
C105 C 1.576(2) 1.348(4) 1.113(4) 0.188(14) Uani 1 1 d .
H10M H 1.6255 1.2908 1.1318 0.226 Uiso 1 1 calc R
H10N H 1.5740 1.4262 1.1947 0.226 Uiso 1 1 calc R
C106 C 1.6294(18) 1.386(3) 1.011(3) 0.175(12) Uani 1 1 d D
H10Q H 1.5809 1.3366 0.9224 0.210 Uiso 1 1 calc R
H10R H 1.7161 1.3781 1.0140 0.210 Uiso 1 1 calc R
C107 C 0.994(2) 1.562(3) 1.038(4) 0.183(16) Uani 1 1 d .
H10A H 0.9792 1.6018 0.9843 0.220 Uiso 1 1 calc R
H10B H 0.9171 1.5479 1.0580 0.220 Uiso 1 1 calc R
C108 C 1.0839(19) 1.6529(16) 1.1607(15) 0.069(4) Uani 1 1 d .
H10C H 1.0500 1.7340 1.2025 0.083 Uiso 1 1 calc R
H10D H 1.0909 1.6165 1.2176 0.083 Uiso 1 1 calc R
C109 C 1.281(3) 1.7857(18) 1.2819(12) 0.126(10) Uani 1 1 d .
H10G H 1.2681 1.8726 1.2983 0.151 Uiso 1 1 calc R
H10H H 1.2692 1.7789 1.3560 0.151 Uiso 1 1 calc R
C110 C 1.3953(14) 1.763(3) 1.2628(14) 0.119(10) Uani 1 1 d .
H11C H 1.4034 1.8154 1.2229 0.143 Uiso 1 1 calc R
H11D H 1.4397 1.8193 1.3527 0.143 Uiso 1 1 calc R
C111 C 1.5855(18) 1.707(3) 1.224(2) 0.150(14) Uani 1 1 d .
H11E H 1.6327 1.7896 1.2936 0.180 Uiso 1 1 calc R
H11F H 1.5918 1.6995 1.1417 0.180 Uiso 1 1 calc R
C112 C 1.646(3) 1.585(3) 1.236(3) 0.89(6) Uani 1 1 d D
H11C H 1.7347 1.5968 1.2677 1.068 Uiso 1 1 calc R
H11D H 1.5995 1.5381 1.2646 1.068 Uiso 1 1 calc R
C113 C 1.625(3) 1.589(3) 0.998(3) 1.1(3) Uani 1 1 d D
H11A H 1.6069 1.6767 1.0234 1.321 Uiso 1 1 calc R
H11B H 1.7127 1.5901 1.0007 1.321 Uiso 1 1 calc R
C114 C 1.5558(19) 1.499(2) 0.860(2) 0.190(11) Uani 1 1 d D
H11G H 1.5936 1.5197 0.8045 0.228 Uiso 1 1 calc R
H11H H 1.5693 1.4109 0.8376 0.228 Uiso 1 1 calc R
C115 C 1.353(2) 1.410(2) 0.6882(18) 0.114(10) Uani 1 1 d D
H11A H 1.3862 1.4268 0.6284 0.136 Uiso 1 1 calc R
H11B H 1.3584 1.3192 0.6645 0.136 Uiso 1 1 calc R
C116 C 1.234(4) 1.435(3) 0.6864(18) 0.160(16) Uani 1 1 d .
H11A H 1.1887 1.3930 0.5961 0.192 Uiso 1 1 calc R
H11B H 1.2350 1.5285 0.7227 0.192 Uiso 1 1 calc R
C117 C 1.037(2) 1.408(2) 0.737(2) 0.116(9) Uani 1 1 d .
H11G H 0.9947 1.3539 0.6463 0.139 Uiso 1 1 calc R
H11H H 1.0255 1.4978 0.7651 0.139 Uiso 1 1 calc R
C118 C 0.9813(18) 1.362(3) 0.823(4) 0.166(12) Uani 1 1 d .
H11E H 0.8945 1.3711 0.8122 0.199 Uiso 1 1 calc R
H11F H 0.9868 1.2696 0.7876 0.199 Uiso 1 1 calc R
Rb2 Rb 1.16555(7) 0.77200(7) 0.63511(7) 0.0392(3) Uani 1 1 d D
N21 N 1.4412(13) 0.8354(16) 0.7048(18) 0.078(5) Uani 1 1 d .
N22 N 0.8981(14) 0.712(3) 0.574(3) 0.146(9) Uani 1 1 d .
O21 O 1.2767(12) 0.9718(9) 0.6080(10) 0.065(3) Uani 1 1 d .
O22 O 1.0175(13) 0.9488(12) 0.5966(14) 0.084(4) Uani 1 1 d .
O23 O 1.3013(13) 0.8587(11) 0.8963(10) 0.068(3) Uani 1 1 d .
O24 O 1.0469(13) 0.7542(12) 0.8249(13) 0.080(4) Uani 1 1 d .
O25 O 1.3100(16) 0.5773(10) 0.4953(9) 0.113(7) Uani 1 1 d D
O26 O 1.0427(13) 0.5368(9) 0.3975(10) 0.114(6) Uani 1 1 d D
C201 C 1.4798(17) 0.900(2) 0.8444(18) 0.103(7) Uani 1 1 d .
H20E H 1.4641 0.9901 0.8792 0.123 Uiso 1 1 calc R
H20F H 1.5683 0.9026 0.8674 0.123 Uiso 1 1 calc R
C202 C 1.424(3) 0.846(2) 0.9095(19) 0.101(8) Uani 1 1 d .
H20C H 1.4336 0.7544 0.8722 0.121 Uiso 1 1 calc R
H20D H 1.4652 0.8910 1.0012 0.121 Uiso 1 1 calc R
C203 C 0.8608(13) 0.654(3) 0.640(2) 0.120(8) Uani 1 1 d .
H20C H 0.8983 0.5756 0.6207 0.144 Uiso 1 1 calc R
H20D H 0.7719 0.6313 0.6160 0.144 Uiso 1 1 calc R
C204 C 1.489(2) 0.705(3) 0.644(3) 0.133(9) Uani 1 1 d .
H20C H 1.5776 0.7214 0.6588 0.159 Uiso 1 1 calc R
H20D H 1.4716 0.6602 0.6894 0.159 Uiso 1 1 calc R
C205 C 1.4430(18) 0.624(2) 0.516(3) 0.158(13) Uani 1 1 d D
H20A H 1.4884 0.5499 0.4840 0.189 Uiso 1 1 calc R
H20B H 1.4504 0.6690 0.4684 0.189 Uiso 1 1 calc R
C206 C 0.906(3) 0.760(4) 0.790(4) 0.176(12) Uani 1 1 d .
H20A H 0.8918 0.8464 0.8042 0.211 Uiso 1 1 calc R
H20B H 0.8626 0.7401 0.8415 0.211 Uiso 1 1 calc R
C207 C 0.8453(19) 0.604(3) 0.440(3) 0.189(15) Uani 1 1 d D
H20G H 0.8423 0.6356 0.3795 0.227 Uiso 1 1 calc R
H20H H 0.7617 0.5720 0.4333 0.227 Uiso 1 1 calc R
C208 C 0.9201(17) 0.494(2) 0.403(2) 0.177(14) Uani 1 1 d D
H20I H 0.9286 0.4662 0.4672 0.213 Uiso 1 1 calc R
H20J H 0.8787 0.4205 0.3192 0.213 Uiso 1 1 calc R
C209 C 1.115(2) 0.4277(14) 0.3657(18) 0.20(2) Uani 1 1 d D
H20K H 1.0761 0.3537 0.2809 0.242 Uiso 1 1 calc R
H20L H 1.1204 0.4007 0.4301 0.242 Uiso 1 1 calc R
C210 C 1.242(2) 0.4733(16) 0.3652(14) 0.184(19) Uani 1 1 d D
H21M H 1.2875 0.3998 0.3345 0.221 Uiso 1 1 calc R
H21N H 1.2345 0.5055 0.3048 0.221 Uiso 1 1 calc R
C211 C 1.476(2) 0.907(3) 0.643(3) 0.124(9) Uani 1 1 d .
H21K H 1.4619 0.8471 0.5497 0.149 Uiso 1 1 calc R
H21L H 1.5626 0.9408 0.6766 0.149 Uiso 1 1 calc R
C212 C 1.4008(15) 1.0198(17) 0.6672(18) 0.071(5) Uani 1 1 d .
H21I H 1.4105 1.0772 0.7602 0.086 Uiso 1 1 calc R
H21J H 1.4314 1.0701 0.6322 0.086 Uiso 1 1 calc R
C213 C 1.199(2) 1.0705(17) 0.612(2) 0.092(8) Uani 1 1 d .
H21G H 1.2317 1.1164 0.5735 0.111 Uiso 1 1 calc R
H21H H 1.1998 1.1337 0.7015 0.111 Uiso 1 1 calc R
C214 C 1.0646(18) 1.0055(17) 0.5354(17) 0.070(5) Uani 1 1 d .
H21I H 1.0150 1.0707 0.5336 0.083 Uiso 1 1 calc R
H21J H 1.0634 0.9398 0.4463 0.083 Uiso 1 1 calc R
C215 C 1.104(3) 0.836(2) 0.948(2) 0.128(11) Uani 1 1 d .
H21E H 1.0658 0.8185 1.0044 0.153 Uiso 1 1 calc R
H21F H 1.0949 0.9249 0.9681 0.153 Uiso 1 1 calc R
C216 C 1.243(2) 0.8219(17) 0.9718(13) 0.084(7) Uani 1 1 d .
H21E H 1.2817 0.8772 1.0636 0.101 Uiso 1 1 calc R
H21F H 1.2520 0.7321 0.9474 0.101 Uiso 1 1 calc R
C217 C 0.896(2) 0.901(3) 0.533(3) 0.131(9) Uani 1 1 d .
H21A H 0.8519 0.9720 0.5385 0.157 Uiso 1 1 calc R
H21B H 0.8909 0.8395 0.4414 0.157 Uiso 1 1 calc R
C218 C 0.845(3) 0.843(4) 0.582(4) 0.26(2) Uani 1 1 d D
H21C H 0.7580 0.8190 0.5384 0.317 Uiso 1 1 calc R
H21D H 0.8506 0.9065 0.6725 0.317 Uiso 1 1 calc R
N1A N 1.087(2) 0.0902(17) 0.2743(15) 0.113(7) Uani 1 1 d .
N2A N 0.8385(14) 1.1072(17) 1.0811(16) 0.090(5) Uani 1 1 d .
N3A N 0.8450(18) 1.8625(19) 1.144(2) 0.131(8) Uani 1 1 d .
N4A N 1.671(5) 1.177(8) 0.853(6) 0.41(4) Uani 1 1 d .

loop_
_atom_site_aniso_label
_atom_site_aniso_U_11
_atom_site_aniso_U_22
_atom_site_aniso_U_33
_atom_site_aniso_U_23
_atom_site_aniso_U_13
_atom_site_aniso_U_12
Si1 0.164(7) 0.113(5) 0.116(4) 0.064(4) 0.037(4) 0.034(5)
Si2 0.088(3) 0.048(2) 0.056(2) 0.0260(18) 0.017(2) 0.019(2)
Si3 0.088(3) 0.059(2) 0.061(2) 0.0389(18) 0.020(2) 0.020(2)
Si4 0.107(4) 0.045(2) 0.108(3) 0.043(2) 0.037(3) 0.021(2)
Si5 0.148(4) 0.069(3) 0.087(3) 0.047(2) 0.077(3) 0.057(3)
Rb1 0.0553(8) 0.0352(6) 0.0420(6) 0.0258(5) 0.0155(5) 0.0167(6)
N11 0.055(10) 0.116(12) 0.084(9) 0.070(8) -0.027(7) -0.026(9)
N12 0.132(18) 0.324(17) 0.53(3) 0.41(2) 0.17(2) 0.136(17)
O11 0.046(6) 0.056(6) 0.061(6) 0.036(5) -0.004(5) -0.005(5)
O12 0.107(10) 0.141(10) 0.110(8) 0.105(8) 0.046(8) 0.082(9)
O13 0.138(10) 0.074(7) 0.084(7) 0.058(6) 0.073(7) 0.066(7)
O14 0.138(14) 0.193(17) 0.071(8) 0.073(9) 0.030(9) 0.089(12)
O15 0.103(9) 0.069(7) 0.098(8) 0.059(6) 0.075(7) 0.036(7)
O16 0.128(11) 0.044(6) 0.032(5) 0.025(4) -0.005(6) -0.013(6)
C101 0.038(10) 0.175(19) 0.173(19) 0.148(17) 0.020(11) 0.008(12)
C102 0.18(2) 0.089(13) 0.084(11) 0.067(10) 0.064(14) 0.053(15)
C103 0.095(14) 0.036(8) 0.058(9) 0.026(7) 0.001(9) 0.016(9)
C104 0.17(2) 0.066(10) 0.102(12) 0.077(9) 0.068(13) 0.072(12)
C105 0.065(16) 0.28(3) 0.33(4) 0.26(3) -0.037(19) 0.015(19)
C106 0.035(10) 0.28(2) 0.41(4) 0.32(3) 0.068(15) 0.072(13)
C107 0.057(13) 0.16(2) 0.45(5) 0.23(3) 0.08(2) 0.056(14)
C108 0.104(14) 0.065(9) 0.069(9) 0.049(8) 0.043(9) 0.036(10)
C109 0.28(3) 0.055(11) 0.010(6) -0.006(6) 0.016(10) 0.103(14)
C110 0.034(8) 0.27(3) 0.030(7) 0.048(12) 0.024(6) 0.046(12)
C111 0.043(11) 0.19(3) 0.089(13) -0.026(14) 0.006(10) 0.026(13)
C112 0.33(8) 1.03(5) 2.00(18) 1.39(9) -0.02(12) -0.14(9)
C113 0.28(6) 0.9(3) 2.0(7) 0.6(3) 0.49(19) 0.47(11)
C114 0.194(19) 0.190(19) 0.42(3) 0.26(2) 0.27(2) 0.152(15)
C115 0.21(2) 0.070(12) 0.055(10) 0.017(9) 0.070(14) -0.045(16)
C116 0.33(4) 0.089(15) 0.027(8) 0.029(9) -0.009(15) -0.11(2)
C117 0.091(15) 0.087(14) 0.127(16) 0.056(13) -0.072(13) -0.013(12)
C118 0.043(11) 0.21(2) 0.42(4) 0.28(2) 0.079(17) 0.052(13)
Rb2 0.0470(8) 0.0340(7) 0.0469(7) 0.0267(5) 0.0136(6) 0.0165(6)
N21 0.051(9) 0.112(11) 0.141(13) 0.103(10) 0.052(9) 0.055(8)
N22 0.025(7) 0.25(2) 0.24(2) 0.20(2) -0.030(10) -0.026(11)
O21 0.120(11) 0.029(5) 0.075(6) 0.035(5) 0.058(7) 0.033(6)
O22 0.081(9) 0.089(8) 0.159(11) 0.105(8) 0.066(8) 0.054(7)
O23 0.097(10) 0.049(7) 0.054(6) 0.024(5) 0.013(7) -0.003(7)
O24 0.117(11) 0.051(7) 0.091(8) 0.035(6) 0.063(8) 0.030(7)
O25 0.27(2) 0.051(7) 0.038(5) 0.021(5) 0.066(9) 0.093(10)
O26 0.206(17) 0.043(6) 0.064(7) 0.038(5) -0.051(8) -0.058(8)
C201 0.058(11) 0.129(16) 0.093(11) 0.069(11) -0.069(9) -0.050(11)
C202 0.16(2) 0.082(13) 0.065(10) 0.056(10) -0.010(13) -0.021(15)
C203 0.023(7) 0.24(3) 0.166(18) 0.166(19) -0.003(9) -0.021(11)
C204 0.139(18) 0.18(2) 0.168(18) 0.114(17) 0.128(16) 0.149(17)
C205 0.14(2) 0.14(2) 0.29(4) 0.13(2) 0.12(2) 0.134(17)
C206 0.141(18) 0.26(3) 0.35(3) 0.27(3) 0.20(2) 0.166(19)
C207 0.060(13) 0.23(3) 0.34(4) 0.25(3) -0.097(18) -0.080(18)
C208 0.14(2) 0.18(2) 0.20(2) 0.161(19) -0.128(17) -0.149(19)
C209 0.50(7) 0.024(8) 0.048(10) 0.028(7) -0.028(19) -0.017(18)
C210 0.50(6) 0.040(10) 0.040(10) 0.027(8) 0.079(19) 0.12(2)
C211 0.093(18) 0.17(2) 0.20(2) 0.14(2) 0.079(18) 0.039(17)
C212 0.052(10) 0.074(11) 0.099(11) 0.060(9) 0.001(9) -0.038(9)
C213 0.18(2) 0.042(10) 0.100(13) 0.052(10) 0.071(15) 0.036(13)
C214 0.078(12) 0.047(9) 0.078(10) 0.032(8) 0.002(9) 0.025(9)
C215 0.25(3) 0.047(11) 0.115(17) 0.030(12) 0.13(2) 0.025(16)
C216 0.17(2) 0.051(9) 0.017(6) 0.019(6) 0.001(9) -0.031(11)
C217 0.089(18) 0.18(2) 0.26(3) 0.20(2) 0.079(18) 0.077(16)
C218 0.068(17) 0.59(7) 0.39(5) 0.42(5) 0.09(2) 0.13(3)
N1A 0.163(19) 0.080(11) 0.067(9) 0.014(8) 0.034(11) 0.031(12)
N2A 0.076(9) 0.114(12) 0.121(11) 0.077(10) 0.057(9) 0.044(8)
N3A 0.100(13) 0.095(14) 0.21(2) 0.070(14) 0.083(14) 0.037(11)
N4A 0.28(6) 0.62(12) 0.32(5) 0.22(7) 0.13(4) 0.18(6)

loop_
_atom_type_symbol
_atom_type_description
_atom_type_scat_dispersion_real
_atom_type_scat_dispersion_imag
_atom_type_scat_source
C C 0.0033 0.0016 'International Tables Vol C Tables 4.2.6.8 and 6.1.1.4'
H H 0.0000 0.0000 'International Tables Vol C Tables 4.2.6.8 and 6.1.1.4'
N N 0.0061 0.0033 'International Tables Vol C Tables 4.2.6.8 and 6.1.1.4'
O O 0.0106 0.0060 'International Tables Vol C Tables 4.2.6.8 and 6.1.1.4'
Si Si 0.0817 0.0704 'International Tables Vol C Tables 4.2.6.8 and 6.1.1.4'
Rb Rb -0.9393 2.9676 'International Tables Vol C Tables 4.2.6.8 and 6.1.1.4'

loop_
_geom_angle_atom_site_label_1
_geom_angle_atom_site_label_2
_geom_angle_atom_site_label_3
_geom_angle
Si5 Si1 Si4 66.0(2)
Si5 Si1 Si3 65.8(2)
Si4 Si1 Si3 64.1(3)
Si5 Si2 Si4 66.5(2)
Si5 Si2 Si3 66.2(2)
Si4 Si2 Si3 63.9(2)
Si1 Si3 Si2 99.8(3)
Si1 Si3 Si4 57.0(3)
Si2 Si3 Si4 57.1(2)
Si1 Si3 Si5 55.81(16)
Si2 Si3 Si5 54.64(18)
Si4 Si3 Si5 60.08(18)
Si1 Si4 Si2 102.7(3)
Si1 Si4 Si3 58.9(2)
Si2 Si4 Si3 59.0(2)
Si1 Si4 Si5 56.62(17)
Si2 Si4 Si5 55.45(18)
Si3 Si4 Si5 60.85(17)
Si2 Si5 Si1 105.5(3)
Si2 Si5 Si4 58.0(2)
Si1 Si5 Si4 57.4(3)
Si2 Si5 Si3 59.13(19)
Si1 Si5 Si3 58.4(2)
Si4 Si5 Si3 59.07(19)
O13 Rb1 O16 99.5(4)
O13 Rb1 O11 99.4(3)
O16 Rb1 O11 99.7(3)
O13 Rb1 O15 116.8(3)
O16 Rb1 O15 60.1(4)
O11 Rb1 O15 140.2(3)
O13 Rb1 O12 138.5(3)
O16 Rb1 O12 117.1(4)
O11 Rb1 O12 57.6(4)
O15 Rb1 O12 99.0(4)
O13 Rb1 N11 61.3(5)
O16 Rb1 N11 62.0(4)
O11 Rb1 N11 62.1(4)
O15 Rb1 N11 120.5(4)
O12 Rb1 N11 118.5(5)
O13 Rb1 O14 63.5(5)
O16 Rb1 O14 138.7(4)
O11 Rb1 O14 119.4(4)
O15 Rb1 O14 92.8(4)
O12 Rb1 O14 96.2(5)
N11 Rb1 O14 123.7(5)
O13 Rb1 N12 110.6(6)
O16 Rb1 N12 125.1(5)
O11 Rb1 N12 118.4(4)
O15 Rb1 N12 65.5(5)
O12 Rb1 N12 64.6(5)
N11 Rb1 N12 171.1(6)
O14 Rb1 N12 47.6(6)
O13 Rb1 C110 45.0(4)
O16 Rb1 C110 130.6(5)
O11 Rb1 C110 116.5(4)
O15 Rb1 C110 101.4(4)
O12 Rb1 C110 110.6(5)
N11 Rb1 C110 105.6(4)
O14 Rb1 C110 18.5(4)
N12 Rb1 C110 65.9(5)
O13 Rb1 C108 17.6(4)
O16 Rb1 C108 93.3(4)
O11 Rb1 C108 84.2(4)
O15 Rb1 C108 127.6(4)
O12 Rb1 C108 133.2(4)
N11 Rb1 C108 45.0(5)
O14 Rb1 C108 78.8(5)
N12 Rb1 C108 126.4(6)
C110 Rb1 C108 60.6(4)
O13 Rb1 C102 92.6(4)
O16 Rb1 C102 82.1(4)
O11 Rb1 C102 20.2(4)
O15 Rb1 C102 134.1(4)
O12 Rb1 C102 74.8(5)
N11 Rb1 C102 43.7(5)
O14 Rb1 C102 132.7(5)
N12 Rb1 C102 138.1(5)
C110 Rb1 C102 123.6(4)
C108 Rb1 C102 75.4(5)
O13 Rb1 C116 104.8(7)
O16 Rb1 C116 21.8(6)
O11 Rb1 C116 118.7(4)
O15 Rb1 C116 38.6(7)
O12 Rb1 C116 116.5(7)
N11 Rb1 C116 82.3(7)
O14 Rb1 C116 121.8(5)
N12 Rb1 C116 104.1(7)
C110 Rb1 C116 120.4(6)
C108 Rb1 C116 104.8(8)
C102 Rb1 C116 102.8(5)
C118 N11 C101 104.3(17)
C118 N11 C107 115(2)
C101 N11 C107 112(2)
C118 N11 Rb1 110.5(13)
C101 N11 Rb1 108.6(12)
C107 N11 Rb1 106.9(12)
C112 N12 C113 144(2)
C112 N12 C106 98.3(15)
C113 N12 C106 95(2)
C112 N12 Rb1 111.2(18)
C113 N12 Rb1 101.2(17)
C106 N12 Rb1 92.4(11)
C102 O11 C103 110.6(14)
C102 O11 Rb1 113.0(10)
C103 O11 Rb1 118.8(10)
C104 O12 C105 110.6(18)
C104 O12 Rb1 110.5(10)
C105 O12 Rb1 108.5(14)
C108 O13 C109 118.0(14)
C108 O13 Rb1 118.2(11)
C109 O13 Rb1 110.1(10)
C110 O14 C111 147(3)
C110 O14 Rb1 97.3(17)
C111 O14 Rb1 111.4(12)
C115 O15 C114 119.2(14)
C115 O15 Rb1 111.9(9)
C114 O15 Rb1 108.6(9)
C116 O16 C117 117(2)
C116 O16 Rb1 111.0(14)
C117 O16 Rb1 118.7(11)
N11 C101 C102 115.1(17)
N11 C101 Rb1 49.3(9)
C102 C101 Rb1 73.1(12)
O11 C102 C101 115.8(18)
O11 C102 Rb1 46.8(8)
C101 C102 Rb1 83.5(11)
O11 C103 C104 107.4(13)
O11 C103 Rb1 41.9(7)
C104 C103 Rb1 76.1(9)
O12 C104 C103 113.7(16)
O12 C104 Rb1 49.0(8)
C103 C104 Rb1 81.4(9)
O12 C105 C106 100(2)
O12 C105 Rb1 48.9(10)
C106 C105 Rb1 79.4(10)
C105 C106 N12 93(2)
C108 C107 N11 114.5(19)
C108 C107 Rb1 71.5(11)
N11 C107 Rb1 49.6(9)
O13 C108 C107 117.2(18)
O13 C108 Rb1 44.2(8)
C107 C108 Rb1 85.2(13)
C110 C109 O13 106.7(12)
C110 C109 Rb1 62.8(11)
O13 C109 Rb1 45.9(6)
O14 C110 C109 157(3)
O14 C110 Rb1 64.2(16)
C109 C110 Rb1 95.6(13)
O14 C111 C112 113(3)
O14 C111 Rb1 48.6(10)
C112 C111 Rb1 88.0(15)
N12 C112 C111 65.2(17)
C114 C113 N12 117(2)
O15 C114 C113 120(2)
C116 C115 O15 104.3(17)
C116 C115 Rb1 75.5(11)
O15 C115 Rb1 46.5(6)
C115 C116 O16 117(3)
C115 C116 Rb1 82.6(14)
O16 C116 Rb1 47.2(9)
O16 C117 C118 108.5(15)
O16 C117 Rb1 41.4(7)
C118 C117 Rb1 76.6(12)
N11 C118 C117 117.2(19)
N11 C118 Rb1 48.6(10)
C117 C118 Rb1 78.7(10)
O21 Rb2 O25 96.1(4)
O21 Rb2 O22 60.5(4)
O25 Rb2 O22 138.0(3)
O21 Rb2 O23 97.1(3)
O25 Rb2 O23 98.9(4)
O22 Rb2 O23 117.1(4)
O21 Rb2 O26 116.9(3)
O25 Rb2 O26 61.1(4)
O22 Rb2 O26 96.9(4)
O23 Rb2 O26 141.0(3)
O21 Rb2 N22 120.5(5)
O25 Rb2 N22 120.5(7)
O22 Rb2 N22 61.1(6)
O23 Rb2 N22 118.5(6)
O26 Rb2 N22 60.8(7)
O21 Rb2 O24 137.2(3)
O25 Rb2 O24 120.7(4)
O22 Rb2 O24 97.2(4)
O23 Rb2 O24 58.8(4)
O26 Rb2 O24 100.8(4)
N22 Rb2 O24 60.7(6)
O21 Rb2 N21 60.2(4)
O25 Rb2 N21 60.2(4)
O22 Rb2 N21 119.3(4)
O23 Rb2 N21 60.0(4)
O26 Rb2 N21 120.2(5)
N22 Rb2 N21 178.6(6)
O24 Rb2 N21 117.8(4)
O21 Rb2 C214 42.7(4)
O25 Rb2 C214 121.3(4)
O22 Rb2 C214 20.1(4)
O23 Rb2 C214 121.1(4)
O26 Rb2 C214 97.4(3)
N22 Rb2 C214 77.9(6)
O24 Rb2 C214 116.6(4)
N21 Rb2 C214 102.9(4)
O21 Rb2 C203 138.7(5)
O25 Rb2 C203 116.7(6)
O22 Rb2 C203 78.3(5)
O23 Rb2 C203 101.5(4)
O26 Rb2 C203 65.8(5)
N22 Rb2 C203 20.6(5)
O24 Rb2 C203 42.7(4)
N21 Rb2 C203 158.2(4)
C214 Rb2 C203 96.7(5)
O21 Rb2 C202 89.8(4)
O25 Rb2 C202 81.5(5)
O22 Rb2 C202 128.3(5)
O23 Rb2 C202 19.7(4)
O26 Rb2 C202 134.8(5)
N22 Rb2 C202 136.8(6)
O24 Rb2 C202 76.1(5)
N21 Rb2 C202 41.8(5)
C214 Rb2 C202 124.8(4)
C203 Rb2 C202 117.9(5)
O21 Rb2 C215 121.7(4)
O25 Rb2 C215 123.4(5)
O22 Rb2 C215 98.4(6)
O23 Rb2 C215 41.5(6)
O26 Rb2 C215 119.4(5)
N22 Rb2 C215 77.0(8)
O24 Rb2 C215 19.2(5)
N21 Rb2 C215 101.5(6)
C214 Rb2 C215 114.8(5)
C203 Rb2 C215 60.9(6)
C202 Rb2 C215 60.3(7)
C201 N21 C211 117(2)
C201 N21 C204 110.2(18)
C211 N21 C204 108.0(17)
C201 N21 Rb2 107.0(10)
C211 N21 Rb2 108.6(14)
C204 N21 Rb2 105.6(14)
C203 N22 C207 98(2)
C203 N22 C218 122(2)
C207 N22 C218 105.9(18)
C203 N22 Rb2 111.7(11)
C207 N22 Rb2 113.5(17)
C218 N22 Rb2 105.4(15)
C212 O21 C213 114.8(14)
C212 O21 Rb2 118.8(9)
C213 O21 Rb2 115.3(10)
C217 O22 C214 107.1(16)
C217 O22 Rb2 116.6(11)
C214 O22 Rb2 114.2(10)
C202 O23 C216 113.5(16)
C202 O23 Rb2 115.3(10)
C216 O23 Rb2 116.4(10)
C215 O24 C206 115(2)
C215 O24 Rb2 113.7(12)
C206 O24 Rb2 109.4(12)
C210 O25 C205 119.5(16)
C210 O25 Rb2 114.0(11)
C205 O25 Rb2 116.4(10)
C208 O26 C209 108.3(14)
C208 O26 Rb2 112.3(10)
C209 O26 Rb2 112.3(9)
N21 C201 C202 117.5(16)
N21 C201 Rb2 51.1(8)
C202 C201 Rb2 78.2(11)
O23 C202 C201 110.3(18)
O23 C202 Rb2 45.0(8)
C201 C202 Rb2 79.2(10)
N22 C203 C206 105(2)
N22 C203 Rb2 47.7(8)
C206 C203 Rb2 81.4(10)
C205 C204 N21 117(2)
C205 C204 Rb2 82.6(13)
N21 C204 Rb2 51.2(10)
C204 C205 O25 108(2)
O24 C206 C203 105.0(17)
N22 C207 C208 111.2(19)
O26 C208 C207 109.8(15)
O26 C208 Rb2 46.2(7)
C207 C208 Rb2 80.3(10)
O26 C209 C210 108.1(13)
O26 C209 Rb2 46.2(6)
C210 C209 Rb2 78.7(9)
O25 C210 C209 112.4(15)
O25 C210 Rb2 44.8(8)
C209 C210 Rb2 78.0(9)
N21 C211 C212 111.8(16)
N21 C211 Rb2 49.6(10)
C212 C211 Rb2 77.1(10)
O21 C212 C211 110.2(15)
O21 C212 Rb2 42.0(6)
C211 C212 Rb2 79.1(10)
O21 C213 C214 110.5(14)
O21 C213 Rb2 43.7(7)
C214 C213 Rb2 76.1(9)
O22 C214 C213 108.4(15)
O22 C214 Rb2 45.7(8)
C213 C214 Rb2 79.6(9)
O24 C215 C216 110.8(16)
O24 C215 Rb2 47.1(9)
C216 C215 Rb2 80.0(9)
O23 C216 C215 109.6(17)
O23 C216 Rb2 43.5(7)
C215 C216 Rb2 75.8(11)
C218 C217 O22 112(2)
C218 C217 Rb2 81.0(16)
O22 C217 Rb2 44.0(8)
C217 C218 N22 118(2)
C217 C218 Rb2 79.1(16)
N22 C218 Rb2 49.2(9)

loop_
_geom_bond_atom_site_label_1
_geom_bond_atom_site_label_2
_geom_bond_distance
Si1 Si5 2.322(5)
Si1 Si4 2.343(10)
Si1 Si3 2.391(9)
Si2 Si5 2.281(6)
Si2 Si4 2.349(7)
Si2 Si3 2.400(7)
Si3 Si4 2.514(7)
Si3 Si5 2.559(6)
Si4 Si5 2.540(6)
Rb1 O13 2.799(11)
Rb1 O16 2.809(10)
Rb1 O11 2.826(11)
Rb1 O15 2.863(9)
Rb1 O12 2.929(12)
Rb1 N11 2.962(17)
Rb1 O14 2.969(19)
Rb1 N12 3.20(2)
Rb1 C110 3.27(2)
Rb1 C108 3.539(18)
Rb1 C102 3.57(2)
Rb1 C116 3.57(2)
N11 C118 1.41(4)
N11 C101 1.47(2)
N11 C107 1.55(3)
N12 C112 1.50(2)
N12 C113 1.51(2)
N12 C106 1.85(3)
O11 C102 1.34(3)
O11 C103 1.391(19)
O12 C104 1.36(2)
O12 C105 1.49(3)
O13 C108 1.21(2)
O13 C109 1.58(2)
O14 C110 1.05(2)
O14 C111 1.35(3)
O15 C115 1.45(2)
O15 C114 1.50(2)
O16 C116 1.42(3)
O16 C117 1.45(3)
C101 C102 1.48(3)
C103 C104 1.43(3)
C105 C106 1.69(4)
C107 C108 1.48(4)
C109 C110 1.35(3)
C111 C112 1.68(5)
C113 C114 1.503(19)
C115 C116 1.38(5)
C117 C118 1.59(4)
Rb2 O21 2.831(10)
Rb2 O25 2.866(12)
Rb2 O22 2.866(12)
Rb2 O23 2.875(12)
Rb2 O26 2.892(9)
Rb2 N22 2.915(15)
Rb2 O24 2.946(12)
Rb2 N21 3.002(15)
Rb2 C214 3.653(18)
Rb2 C203 3.663(14)
Rb2 C202 3.68(2)
Rb2 C215 3.68(2)
N21 C201 1.44(2)
N21 C211 1.46(3)
N21 C204 1.52(3)
N22 C203 1.39(3)
N22 C207 1.48(4)
N22 C218 1.65(4)
O21 C212 1.392(19)
O21 C213 1.47(2)
O22 C217 1.38(3)
O22 C214 1.38(2)
O23 C202 1.37(3)
O23 C216 1.43(2)
O24 C215 1.32(3)
O24 C206 1.57(3)
O25 C210 1.475(15)
O25 C205 1.499(17)
O26 C208 1.472(16)
O26 C209 1.473(17)
C201 C202 1.44(3)
C203 C206 1.58(4)
C204 C205 1.34(4)
C207 C208 1.490(19)
C209 C210 1.498(18)
C211 C212 1.53(3)
C213 C214 1.55(3)
C215 C216 1.56(4)
C217 C218 1.28(4)
